data_4069223
loop_
_publ_author_name
'Nakata, Norio'
'Uchiumi, Rei'
'Yoshino, Tomoharu'
'Ikeda, Takashige'
'Kamon, Hitomi'
'Ishii, Akihiko'

_publ_section_title
;
 Reactions of 9-Triptyceneselenol with Palladium(0) Complexes: Unexpected
 Formations of the Dinuclear Palladium(I) Complex
 [{Pd(PPh3)}2(\m-SeTrip)2] and Five-Membered Selenapalladacycle
 [Pd(\h2(C,Se)-Trip)(dppe)]
;
_journal_issue 7
_journal_name_full Organometallics
_journal_page_first 1981
_journal_paper_doi 10.1021/om900077d
_journal_volume 28
_journal_year 2009
_chemical_formula_moiety 'C76 H58 P2 Pd2 Se2, C2 H2 Cl4'
_chemical_formula_sum 'C78 H60 Cl4 P2 Pd2 Se2'
_chemical_formula_weight 1571.72
_chemical_name_common '[{Pd(PPh3)}2(SeTrip)2]_2 CH2Cl2'
_chemical_name_systematic
; 
 [{Pd(PPh3)}2(SeTrip)2]_2 CH2Cl2 
;
_space_group_IT_number 2
_symmetry_cell_setting triclinic
_symmetry_Int_Tables_number 2
_symmetry_space_group_name_Hall '-P 1'
_symmetry_space_group_name_H-M 'P -1'
_atom_sites_solution_hydrogens geom
_atom_sites_solution_primary direct
_atom_sites_solution_secondary difmap
_audit_creation_method SHELXL-97
_cell_angle_alpha 67.2280(10)
_cell_angle_beta 72.261(2)
_cell_angle_gamma 89.9150(10)
_cell_formula_units_Z 1
_cell_length_a 11.2728(7)
_cell_length_b 12.3538(8)
_cell_length_c 13.3474(9)
_cell_measurement_temperature 103(2)
_cell_volume 1617.99(18)
_computing_cell_refinement 'Bruker SMART'
_computing_data_collection 'Bruker SMART'
_computing_data_reduction 'Bruker SMART'
_computing_molecular_graphics ORTEP
_computing_publication_material CIFTAB
_computing_structure_refinement 'SHELXL-97 (Sheldrick, 1997)'
_computing_structure_solution 'SHELXS-97 (Sheldrick, 1990)'
_diffrn_ambient_temperature 103(2)
_diffrn_measured_fraction_theta_full 0.997
_diffrn_measured_fraction_theta_max 0.997
_diffrn_measurement_device_type 'CCD area detector'
_diffrn_measurement_method 'phi and omega scans'
_diffrn_radiation_monochromator graphite
_diffrn_radiation_source 'fine-focus sealed tube'
_diffrn_radiation_type MoK\a
_diffrn_radiation_wavelength 0.71073
_diffrn_reflns_av_R_equivalents 0.0257
_diffrn_reflns_av_sigmaI/netI 0.0486
_diffrn_reflns_limit_h_max 13
_diffrn_reflns_limit_h_min -13
_diffrn_reflns_limit_k_max 13
_diffrn_reflns_limit_k_min -14
_diffrn_reflns_limit_l_max 10
_diffrn_reflns_limit_l_min -16
_diffrn_reflns_number 9842
_diffrn_reflns_theta_full 25.49
_diffrn_reflns_theta_max 25.49
_diffrn_reflns_theta_min 1.75
_exptl_absorpt_coefficient_mu 1.941
_exptl_absorpt_correction_T_max 0.8296
_exptl_absorpt_correction_T_min 0.6975
_exptl_absorpt_correction_type empirical
_exptl_crystal_colour darkred
_exptl_crystal_density_diffrn 1.613
_exptl_crystal_density_meas ?
_exptl_crystal_density_method 'not measured'
_exptl_crystal_description prism
_exptl_crystal_F_000 786
_exptl_crystal_size_max 0.20
_exptl_crystal_size_mid 0.20
_exptl_crystal_size_min 0.10
_refine_diff_density_max 2.808
_refine_diff_density_min -0.722
_refine_diff_density_rms 0.124
_refine_ls_extinction_method none
_refine_ls_goodness_of_fit_ref 1.029
_refine_ls_hydrogen_treatment constr
_refine_ls_matrix_type full
_refine_ls_number_parameters 425
_refine_ls_number_reflns 5991
_refine_ls_number_restraints 0
_refine_ls_restrained_S_all 1.029
_refine_ls_R_factor_all 0.0591
_refine_ls_R_factor_gt 0.0465
_refine_ls_shift/su_max 0.000
_refine_ls_shift/su_mean 0.000
_refine_ls_structure_factor_coef Fsqd
_refine_ls_weighting_details 'calc w=1/[\s^2^(Fo^2^)+(0.0715P)^2^+1.9016P] where P=(Fo^2^+2Fc^2^)/3'
_refine_ls_weighting_scheme calc
_refine_ls_wR_factor_gt 0.1159
_refine_ls_wR_factor_ref 0.1241
_reflns_number_gt 4908
_reflns_number_total 5991
_reflns_threshold_expression >2sigma(I)
_cod_data_source_file om900077d_si_001.cif
_cod_data_source_block complex2
_cod_depositor_comments
;
The following automatic conversions were performed:

'_exptl_crystal_density_meas' value 'not measured' was changed to '?'
- the value is perceived as not measured.

Automatic conversion script
Id: cif_fix_values 3008 2015-01-20 13:52:24Z robertas 
;
_cod_original_sg_symbol_H-M P-1
_cod_database_code 4069223

loop_
_symmetry_equiv_pos_as_xyz
'x, y, z'
'-x, -y, -z'

loop_
_atom_site_label
_atom_site_type_symbol
_atom_site_fract_x
_atom_site_fract_y
_atom_site_fract_z
_atom_site_U_iso_or_equiv
_atom_site_adp_type
_atom_site_occupancy
_atom_site_symmetry_multiplicity
_atom_site_calc_flag
_atom_site_refinement_flags
_atom_site_disorder_assembly
_atom_site_disorder_group
Pd1 Pd -0.00406(3) 0.08042(3) -0.09541(3) 0.01992(12) Uani 1 1 d . . .
Se1 Se 0.05203(4) 0.13280(4) 0.04526(4) 0.02175(14) Uani 1 1 d . . .
C1 C 0.2301(4) 0.1972(4) 0.0024(4) 0.0220(10) Uani 1 1 d . . .
C2 C 0.2625(4) 0.1928(4) 0.1074(4) 0.0234(10) Uani 1 1 d . . .
C3 C 0.1850(5) 0.1523(4) 0.2200(4) 0.0282(11) Uani 1 1 d . . .
H1 H 0.1008 0.1184 0.2410 0.034 Uiso 1 1 calc R . .
C4 C 0.2302(5) 0.1613(5) 0.3032(4) 0.0349(12) Uani 1 1 d . . .
H2 H 0.1763 0.1333 0.3808 0.042 Uiso 1 1 calc R . .
C5 C 0.3513(5) 0.2097(4) 0.2745(4) 0.0329(12) Uani 1 1 d . . .
H3 H 0.3810 0.2153 0.3320 0.040 Uiso 1 1 calc R . .
C6 C 0.4304(5) 0.2506(4) 0.1612(4) 0.0276(11) Uani 1 1 d . . .
H4 H 0.5146 0.2839 0.1411 0.033 Uiso 1 1 calc R . .
C7 C 0.3872(4) 0.2431(4) 0.0783(4) 0.0245(10) Uani 1 1 d . . .
C8 C 0.2571(4) 0.3306(4) -0.0782(4) 0.0230(10) Uani 1 1 d . . .
C9 C 0.1734(5) 0.4039(4) -0.1176(4) 0.0299(11) Uani 1 1 d . . .
H5 H 0.0880 0.3732 -0.0962 0.036 Uiso 1 1 calc R . .
C10 C 0.2160(5) 0.5238(5) -0.1893(5) 0.0355(12) Uani 1 1 d . . .
H6 H 0.1591 0.5741 -0.2173 0.043 Uiso 1 1 calc R . .
C11 C 0.3389(5) 0.5695(5) -0.2196(4) 0.0381(13) Uani 1 1 d . . .
H7 H 0.3671 0.6505 -0.2697 0.046 Uiso 1 1 calc R . .
C12 C 0.4219(5) 0.4969(5) -0.1765(4) 0.0305(12) Uani 1 1 d . . .
H8 H 0.5064 0.5286 -0.1952 0.037 Uiso 1 1 calc R . .
C13 C 0.3814(4) 0.3796(4) -0.1072(4) 0.0270(11) Uani 1 1 d . . .
C14 C 0.3298(4) 0.1364(4) -0.0564(4) 0.0253(10) Uani 1 1 d . . .
C15 C 0.3134(5) 0.0407(4) -0.0825(4) 0.0291(11) Uani 1 1 d . . .
H9 H 0.2310 0.0038 -0.0634 0.035 Uiso 1 1 calc R . .
C16 C 0.4165(5) -0.0017(5) -0.1365(5) 0.0368(13) Uani 1 1 d . . .
H10 H 0.4042 -0.0678 -0.1536 0.044 Uiso 1 1 calc R . .
C17 C 0.5368(5) 0.0513(5) -0.1655(5) 0.0367(13) Uani 1 1 d . . .
H11 H 0.6069 0.0225 -0.2035 0.044 Uiso 1 1 calc R . .
C18 C 0.5550(5) 0.1456(5) -0.1394(4) 0.0319(12) Uani 1 1 d . . .
H12 H 0.6378 0.1813 -0.1579 0.038 Uiso 1 1 calc R . .
C19 C 0.4531(5) 0.1887(4) -0.0861(4) 0.0274(11) Uani 1 1 d . . .
C20 C 0.4598(5) 0.2904(5) -0.0503(4) 0.0290(11) Uani 1 1 d . . .
H13 H 0.5480 0.3258 -0.0704 0.035 Uiso 1 1 calc R . .
P1 P -0.00491(11) 0.23769(10) -0.25670(10) 0.0215(3) Uani 1 1 d . . .
C21 C -0.0687(4) 0.3584(4) -0.2193(4) 0.0237(10) Uani 1 1 d . . .
C22 C -0.1593(4) 0.3285(4) -0.1117(4) 0.0280(11) Uani 1 1 d . . .
H14 H -0.1863 0.2476 -0.0606 0.034 Uiso 1 1 calc R . .
C23 C -0.2102(5) 0.4172(5) -0.0790(5) 0.0343(12) Uani 1 1 d . . .
H15 H -0.2710 0.3969 -0.0051 0.041 Uiso 1 1 calc R . .
C24 C -0.1722(5) 0.5358(5) -0.1546(5) 0.0333(12) Uani 1 1 d . . .
H16 H -0.2083 0.5963 -0.1330 0.040 Uiso 1 1 calc R . .
C25 C -0.0817(5) 0.5649(5) -0.2612(5) 0.0345(12) Uani 1 1 d . . .
H17 H -0.0546 0.6457 -0.3122 0.041 Uiso 1 1 calc R . .
C26 C -0.0307(5) 0.4773(4) -0.2936(4) 0.0267(11) Uani 1 1 d . . .
H18 H 0.0309 0.4981 -0.3673 0.032 Uiso 1 1 calc R . .
C27 C 0.1535(4) 0.2996(4) -0.3594(4) 0.0223(10) Uani 1 1 d . . .
C28 C 0.2540(4) 0.2830(4) -0.3174(4) 0.0277(11) Uani 1 1 d . . .
H19 H 0.2388 0.2401 -0.2373 0.033 Uiso 1 1 calc R . .
C29 C 0.3760(5) 0.3281(5) -0.3908(5) 0.0373(13) Uani 1 1 d . . .
H20 H 0.4436 0.3174 -0.3607 0.045 Uiso 1 1 calc R . .
C30 C 0.3993(5) 0.3885(5) -0.5071(5) 0.0375(13) Uani 1 1 d . . .
H21 H 0.4830 0.4187 -0.5575 0.045 Uiso 1 1 calc R . .
C31 C 0.3009(5) 0.4053(5) -0.5508(4) 0.0343(12) Uani 1 1 d . . .
H22 H 0.3173 0.4473 -0.6312 0.041 Uiso 1 1 calc R . .
C32 C 0.1779(5) 0.3608(4) -0.4775(4) 0.0283(11) Uani 1 1 d . . .
H23 H 0.1106 0.3721 -0.5079 0.034 Uiso 1 1 calc R . .
C33 C -0.0893(5) 0.2280(4) -0.3510(4) 0.0267(11) Uani 1 1 d . . .
C34 C -0.1755(5) 0.3042(5) -0.3823(4) 0.0314(12) Uani 1 1 d . . .
H24 H -0.1956 0.3617 -0.3510 0.038 Uiso 1 1 calc R . .
C35 C -0.2325(5) 0.2967(5) -0.4592(5) 0.0428(15) Uani 1 1 d . . .
H25 H -0.2918 0.3484 -0.4794 0.051 Uiso 1 1 calc R . .
C36 C -0.2028(6) 0.2147(5) -0.5052(5) 0.0464(16) Uani 1 1 d . . .
H26 H -0.2420 0.2093 -0.5571 0.056 Uiso 1 1 calc R . .
C37 C -0.1163(7) 0.1399(5) -0.4768(5) 0.0480(16) Uani 1 1 d . . .
H27 H -0.0944 0.0846 -0.5107 0.058 Uiso 1 1 calc R . .
C38 C -0.0612(6) 0.1456(5) -0.3984(5) 0.0395(14) Uani 1 1 d . . .
H28 H -0.0035 0.0923 -0.3772 0.047 Uiso 1 1 calc R . .
C39 C 0.2638(16) -0.0041(13) -0.2951(13) 0.053(4) Uani 0.50 1 d P A 1
H29 H 0.1985 0.0196 -0.2415 0.064 Uiso 0.50 1 calc PR A 1
H30 H 0.3469 0.0317 -0.3039 0.064 Uiso 0.50 1 calc PR A 1
Cl1 Cl 0.2560(3) -0.1614(3) -0.2367(3) 0.0562(8) Uani 0.50 1 d P A 1
Cl2 Cl 0.2411(4) 0.0481(3) -0.4280(3) 0.0671(10) Uani 0.50 1 d P A 1
C40 C 0.3413(13) 0.0503(14) -0.3976(12) 0.064(4) Uani 0.50 1 d P B 2
H31 H 0.3138 0.1090 -0.4586 0.076 Uiso 0.50 1 calc PR B 2
H32 H 0.3671 0.0925 -0.3564 0.076 Uiso 0.50 1 calc PR B 2
Cl3 Cl 0.4648(4) -0.0004(6) -0.4593(4) 0.1117(19) Uani 0.50 1 d P . 2
Cl4 Cl 0.2128(4) -0.0564(4) -0.3007(3) 0.0625(10) Uani 0.50 1 d P B 2

loop_
_atom_site_aniso_label
_atom_site_aniso_U_11
_atom_site_aniso_U_22
_atom_site_aniso_U_33
_atom_site_aniso_U_23
_atom_site_aniso_U_13
_atom_site_aniso_U_12
Pd1 0.0206(2) 0.0153(2) 0.0172(2) 0.00133(14) -0.00769(14) 0.00151(14)
Se1 0.0208(2) 0.0183(2) 0.0212(3) -0.00222(19) -0.00776(19) 0.00071(18)
C1 0.019(2) 0.019(2) 0.023(2) -0.0029(19) -0.0083(19) -0.0001(18)
C2 0.026(2) 0.017(2) 0.027(3) -0.0069(19) -0.010(2) 0.0041(19)
C3 0.030(3) 0.023(3) 0.024(3) -0.003(2) -0.005(2) 0.000(2)
C4 0.043(3) 0.031(3) 0.024(3) -0.004(2) -0.010(2) 0.000(2)
C5 0.050(3) 0.024(3) 0.031(3) -0.011(2) -0.022(3) 0.005(2)
C6 0.029(3) 0.026(3) 0.028(3) -0.009(2) -0.012(2) 0.003(2)
C7 0.026(2) 0.022(2) 0.026(3) -0.008(2) -0.011(2) 0.0039(19)
C8 0.028(2) 0.018(2) 0.018(2) -0.0020(18) -0.0056(19) -0.0026(19)
C9 0.037(3) 0.022(3) 0.031(3) -0.006(2) -0.018(2) 0.003(2)
C10 0.047(3) 0.023(3) 0.033(3) -0.002(2) -0.021(3) 0.004(2)
C11 0.053(4) 0.026(3) 0.027(3) -0.003(2) -0.011(3) -0.007(3)
C12 0.032(3) 0.032(3) 0.022(3) -0.010(2) -0.003(2) -0.010(2)
C13 0.025(2) 0.031(3) 0.017(2) -0.004(2) -0.0037(19) -0.003(2)
C14 0.029(3) 0.026(3) 0.016(2) -0.0009(19) -0.010(2) 0.005(2)
C15 0.028(3) 0.025(3) 0.031(3) -0.008(2) -0.010(2) 0.003(2)
C16 0.043(3) 0.032(3) 0.039(3) -0.019(2) -0.013(3) 0.010(2)
C17 0.033(3) 0.041(3) 0.032(3) -0.012(2) -0.008(2) 0.012(2)
C18 0.028(3) 0.035(3) 0.028(3) -0.007(2) -0.010(2) 0.004(2)
C19 0.027(3) 0.031(3) 0.020(2) -0.007(2) -0.007(2) 0.002(2)
C20 0.023(2) 0.031(3) 0.029(3) -0.007(2) -0.011(2) -0.002(2)
P1 0.0229(6) 0.0172(6) 0.0174(6) 0.0010(5) -0.0077(5) 0.0014(5)
C21 0.026(2) 0.022(2) 0.020(2) -0.0013(19) -0.014(2) 0.0061(19)
C22 0.027(3) 0.022(3) 0.024(3) 0.000(2) -0.006(2) 0.001(2)
C23 0.030(3) 0.034(3) 0.033(3) -0.012(2) -0.005(2) 0.001(2)
C24 0.034(3) 0.034(3) 0.035(3) -0.016(2) -0.012(2) 0.011(2)
C25 0.044(3) 0.021(3) 0.037(3) -0.005(2) -0.018(3) 0.006(2)
C26 0.030(3) 0.025(3) 0.017(2) -0.0002(19) -0.009(2) 0.005(2)
C27 0.024(2) 0.016(2) 0.017(2) 0.0007(18) -0.0021(19) -0.0010(18)
C28 0.025(2) 0.032(3) 0.021(3) -0.005(2) -0.008(2) 0.002(2)
C29 0.028(3) 0.049(3) 0.032(3) -0.011(3) -0.013(2) 0.002(2)
C30 0.023(3) 0.043(3) 0.034(3) -0.012(3) 0.002(2) -0.003(2)
C31 0.038(3) 0.030(3) 0.021(3) -0.001(2) -0.002(2) 0.000(2)
C32 0.030(3) 0.026(3) 0.024(3) -0.004(2) -0.011(2) 0.005(2)
C33 0.030(3) 0.019(2) 0.020(2) 0.0076(19) -0.012(2) -0.006(2)
C34 0.025(2) 0.038(3) 0.022(3) -0.003(2) -0.007(2) 0.000(2)
C35 0.032(3) 0.046(4) 0.040(3) -0.002(3) -0.019(3) -0.001(3)
C36 0.058(4) 0.037(3) 0.039(3) 0.000(3) -0.029(3) -0.012(3)
C37 0.079(5) 0.025(3) 0.044(4) -0.007(3) -0.034(3) 0.000(3)
C38 0.058(4) 0.022(3) 0.041(3) -0.003(2) -0.031(3) 0.003(2)
C39 0.070(10) 0.041(8) 0.059(10) -0.022(7) -0.032(8) 0.010(7)
Cl1 0.063(2) 0.0505(19) 0.056(2) -0.0199(16) -0.0235(17) 0.0092(16)
Cl2 0.100(3) 0.063(2) 0.049(2) -0.0229(17) -0.038(2) 0.019(2)
C40 0.064(9) 0.075(10) 0.043(8) -0.005(7) -0.030(7) 0.006(8)
Cl3 0.061(3) 0.165(5) 0.082(4) -0.037(4) -0.006(2) 0.037(3)
Cl4 0.053(2) 0.087(3) 0.055(2) -0.035(2) -0.0203(17) 0.005(2)

loop_
_atom_type_symbol
_atom_type_description
_atom_type_scat_dispersion_real
_atom_type_scat_dispersion_imag
_atom_type_scat_source
C C 0.0033 0.0016 'International Tables Vol C Tables 4.2.6.8 and 6.1.1.4'
H H 0.0000 0.0000 'International Tables Vol C Tables 4.2.6.8 and 6.1.1.4'
P P 0.1023 0.0942 'International Tables Vol C Tables 4.2.6.8 and 6.1.1.4'
Cl Cl 0.1484 0.1585 'International Tables Vol C Tables 4.2.6.8 and 6.1.1.4'
Se Se -0.0929 2.2259 'International Tables Vol C Tables 4.2.6.8 and 6.1.1.4'
Pd Pd -0.9988 1.0072 'International Tables Vol C Tables 4.2.6.8 and 6.1.1.4'

loop_
_geom_angle_atom_site_label_1
_geom_angle_atom_site_label_2
_geom_angle_atom_site_label_3
_geom_angle
_geom_angle_site_symmetry_1
_geom_angle_site_symmetry_3
P1 Pd1 Se1 114.74(4) . .
P1 Pd1 Se1 128.56(4) . 2
Se1 Pd1 Se1 116.697(17) . 2
P1 Pd1 Pd1 173.43(4) . 2
Se1 Pd1 Pd1 58.688(17) . 2
Se1 Pd1 Pd1 58.009(16) 2 2
C1 Se1 Pd1 116.69(14) . .
C1 Se1 Pd1 117.70(14) . 2
Pd1 Se1 Pd1 63.303(17) . 2
C2 C1 C14 106.0(4) . .
C2 C1 C8 103.6(4) . .
C14 C1 C8 106.5(4) . .
C2 C1 Se1 111.7(3) . .
C14 C1 Se1 116.4(3) . .
C8 C1 Se1 111.7(3) . .
C3 C2 C7 119.0(4) . .
C3 C2 C1 128.2(4) . .
C7 C2 C1 112.7(4) . .
C2 C3 C4 119.8(5) . .
C5 C4 C3 120.9(5) . .
C4 C5 C6 119.7(5) . .
C7 C6 C5 120.1(5) . .
C6 C7 C2 120.5(4) . .
C6 C7 C20 126.3(4) . .
C2 C7 C20 113.2(4) . .
C9 C8 C13 119.0(4) . .
C9 C8 C1 127.9(4) . .
C13 C8 C1 113.0(4) . .
C8 C9 C10 119.3(5) . .
C11 C10 C9 120.9(5) . .
C10 C11 C12 119.8(5) . .
C13 C12 C11 119.7(5) . .
C12 C13 C8 121.2(5) . .
C12 C13 C20 125.7(4) . .
C8 C13 C20 113.0(4) . .
C15 C14 C19 118.1(5) . .
C15 C14 C1 129.0(4) . .
C19 C14 C1 112.9(4) . .
C14 C15 C16 120.4(5) . .
C17 C16 C15 120.6(5) . .
C18 C17 C16 119.8(5) . .
C17 C18 C19 120.0(5) . .
C18 C19 C14 121.1(5) . .
C18 C19 C20 125.4(5) . .
C14 C19 C20 113.5(4) . .
C19 C20 C7 106.9(4) . .
C19 C20 C13 106.1(4) . .
C7 C20 C13 104.8(4) . .
C21 P1 C33 102.8(2) . .
C21 P1 C27 105.5(2) . .
C33 P1 C27 101.4(2) . .
C21 P1 Pd1 110.10(15) . .
C33 P1 Pd1 122.92(15) . .
C27 P1 Pd1 112.41(15) . .
C22 C21 C26 119.5(5) . .
C22 C21 P1 117.7(3) . .
C26 C21 P1 122.8(4) . .
C23 C22 C21 119.9(4) . .
C22 C23 C24 120.1(5) . .
C25 C24 C23 119.7(5) . .
C26 C25 C24 120.4(5) . .
C25 C26 C21 120.5(5) . .
C28 C27 C32 118.8(4) . .
C28 C27 P1 118.2(3) . .
C32 C27 P1 123.0(4) . .
C29 C28 C27 120.9(4) . .
C30 C29 C28 120.0(5) . .
C29 C30 C31 120.1(5) . .
C30 C31 C32 120.3(5) . .
C31 C32 C27 120.0(5) . .
C38 C33 C34 118.5(5) . .
C38 C33 P1 118.4(4) . .
C34 C33 P1 123.0(4) . .
C33 C34 C35 120.6(6) . .
C36 C35 C34 119.8(6) . .
C35 C36 C37 120.5(5) . .
C36 C37 C38 119.8(6) . .
C33 C38 C37 120.8(5) . .
Cl2 C39 Cl1 110.7(9) . .
Cl3 C40 Cl4 115.5(10) . .
Cl3 Cl3 C40 149.1(9) 2_654 .

loop_
_geom_bond_atom_site_label_1
_geom_bond_atom_site_label_2
_geom_bond_distance
_geom_bond_site_symmetry_2
Pd1 P1 2.2769(12) .
Pd1 Se1 2.4513(6) .
Pd1 Se1 2.4693(6) 2
Pd1 Pd1 2.5821(6) 2
Se1 C1 1.986(4) .
Se1 Pd1 2.4693(6) 2
C1 C2 1.534(7) .
C1 C14 1.535(7) .
C1 C8 1.548(6) .
C2 C3 1.375(7) .
C2 C7 1.413(6) .
C3 C4 1.395(7) .
C4 C5 1.369(7) .
C5 C6 1.388(7) .
C6 C7 1.370(7) .
C7 C20 1.526(7) .
C8 C9 1.385(7) .
C8 C13 1.404(6) .
C9 C10 1.402(7) .
C10 C11 1.373(8) .
C11 C12 1.393(8) .
C12 C13 1.367(7) .
C13 C20 1.527(7) .
C14 C15 1.383(7) .
C14 C19 1.405(7) .
C15 C16 1.387(7) .
C16 C17 1.380(8) .
C17 C18 1.371(8) .
C18 C19 1.378(7) .
C19 C20 1.516(7) .
P1 C21 1.829(5) .
P1 C33 1.831(5) .
P1 C27 1.832(4) .
C21 C22 1.392(7) .
C21 C26 1.393(6) .
C22 C23 1.392(7) .
C23 C24 1.393(7) .
C24 C25 1.384(7) .
C25 C26 1.378(7) .
C27 C28 1.392(7) .
C27 C32 1.394(6) .
C28 C29 1.386(7) .
C29 C30 1.375(8) .
C30 C31 1.383(8) .
C31 C32 1.394(7) .
C33 C38 1.383(8) .
C33 C34 1.394(7) .
C34 C35 1.397(8) .
C35 C36 1.367(9) .
C36 C37 1.378(9) .
C37 C38 1.394(8) .
C39 Cl2 1.738(15) .
C39 Cl1 1.783(15) .
C40 Cl3 1.645(16) .
C40 Cl4 1.747(15) .
Cl3 Cl3 1.130(9) 2_654
